data_1553880
loop_
_publ_author_name
'Ledovskaya, Maria S.'
'Rodygin, Konstantin S.'
'Ananikov, Valentine P.'

_publ_section_title
;
 Calcium-mediated one-pot preparation of isoxazoles with deuterium
 incorporation
;
_journal_issue 2
_journal_name_full 'Organic Chemistry Frontiers'
_journal_page_first 226
_journal_paper_doi 10.1039/C7QO00705A
_journal_volume 5
_journal_year 2018
_chemical_formula_sum 'C10 H8 Cl N O2'
_chemical_formula_weight 209.620
_space_group_IT_number 14
_space_group_name_Hall '-P 2ybc'
_space_group_name_H-M_alt 'P 1 21/c 1'
_symmetry_Int_Tables_number 14
_symmetry_space_group_name_Hall '-P 2ybc'
_symmetry_space_group_name_H-M 'P 1 21/c 1'
_audit_creation_date 2017-03-24
_audit_creation_method 'Olex2 1.2'
_audit_update_record
;
2017-03-30 deposited with the CCDC.
2017-09-27 downloaded from the CCDC.
;
_cell_angle_alpha 90.000
_cell_angle_beta 89.074(3)
_cell_angle_gamma 90.000
_cell_formula_units_Z 4
_cell_length_a 3.8516(2)
_cell_length_b 11.2844(4)
_cell_length_c 21.4208(8)
_cell_volume 930.89(7)
_refine_ls_R_factor_all 0.058
_cod_data_source_file c7qo00705a2.cif
_cod_data_source_block 103-5570-4610_l
_cod_original_cell_volume 930.9(1)
_cod_original_sg_symbol_Hall -P_2ybc
_cod_database_code 1553880

loop_
_symmetry_equiv_pos_site_id
_symmetry_equiv_pos_as_xyz
1 x,y,z
2 -x,1/2+y,1/2-z
3 -x,-y,-z
4 x,1/2-y,1/2+z

loop_
_atom_site_aniso_label
_atom_site_aniso_U_11
_atom_site_aniso_U_22
_atom_site_aniso_U_33
_atom_site_aniso_U_12
_atom_site_aniso_U_13
_atom_site_aniso_U_23
Cl1 0.0234(5) 0.0162(4) 0.0169(4) -0.0025(2) -0.0043(3) -0.0021(2)
O1 0.0249(11) 0.0167(9) 0.0129(9) -0.0016(8) -0.0015(7) 0.0009(7)
O2 0.0335(12) 0.0238(11) 0.0142(10) 0.0009(9) 0.0009(8) 0.0037(7)
C3 0.0185(14) 0.0115(12) 0.0197(13) -0.0011(10) -0.004(1) 0.0002(9)
N4 0.0279(14) 0.0215(12) 0.0135(11) 0.0013(10) 0.0007(9) 0.0016(9)
C5 0.0140(12) 0.0166(13) 0.0132(12) 0.0022(10) -0.0025(9) 0.0028(10)
C6 0.0149(13) 0.0159(13) 0.0171(12) 0.0015(10) -0.0046(9) -0.0013(10)
C7 0.0148(13) 0.0159(13) 0.0186(13) 0.0014(10) -0.0022(10) 0.0023(10)
C8 0.0165(13) 0.0166(13) 0.0171(13) 0.0047(10) -0.0019(10) 0.0015(10)
C9 0.0245(15) 0.0189(13) 0.0156(13) -0.0002(11) 0.0016(11) 0.0043(10)
C10 0.0156(13) 0.0176(13) 0.0163(12) -0.0001(11) -0.0038(9) -0.0015(10)
C11 0.0130(12) 0.0175(13) 0.0157(12) 0.0023(10) -0.0029(9) 0.0002(10)
C12 0.0221(14) 0.0202(14) 0.0157(13) 0.0018(11) -0.0031(10) 0.0013(10)
C13 0.0245(15) 0.0239(14) 0.0155(12) 0.0059(12) -0.002(1) 0.0014(10)

loop_
_atom_site_label
_atom_site_type_symbol
_atom_site_fract_x
_atom_site_fract_y
_atom_site_fract_z
_atom_site_occupancy
_atom_site_symmetry_multiplicity
_atom_site_Wyckoff_symbol
_atom_site_calc_flag
_atom_site_thermal_displace_type
_atom_site_U_iso_or_equiv
Cl1 Cl 0.0714(2) 0.5965(0) 0.1295(0) 1.000 4 e d Uani 0.0188(3)
O1 O 0.4094(5) 0.8142(2) 0.0961(1) 1.000 4 e d Uani 0.0182(5)
O2 O 0.0249(6) 0.6699(2) 0.4414(1) 1.000 4 e d Uani 0.0238(5)
C3 C 0.4622(7) 0.8940(2) 0.2014(1) 1.000 4 e d Uani 0.0165(6)
H3 H 0.5650 0.9638 0.1872 1.000 4 e calc Uiso 0.02000
N4 N 0.0300(7) 0.6604(2) 0.3759(1) 1.000 4 e d Uani 0.0210(6)
C5 C 0.3633(7) 0.8072(2) 0.1592(1) 1.000 4 e d Uani 0.0146(5)
C6 C 0.2031(7) 0.7039(2) 0.1822(1) 1.000 4 e d Uani 0.0159(6)
C7 C 0.1455(7) 0.6868(2) 0.2451(1) 1.000 4 e d Uani 0.0164(6)
H7 H 0.0375 0.6180 0.2593 1.000 4 e calc Uiso 0.02000
C8 C 0.1927(7) 0.7555(2) 0.3554(1) 1.000 4 e d Uani 0.0167(6)
C9 C 0.5785(8) 0.9187(2) 0.0728(1) 1.000 4 e d Uani 0.0197(6)
H9A H 0.6064 0.9130 0.0283 1.000 4 e calc Uiso 0.03000
H9B H 0.8023 0.9262 0.0915 1.000 4 e calc Uiso 0.03000
H9C H 0.4401 0.9870 0.0831 1.000 4 e calc Uiso 0.03000
C10 C 0.4066(7) 0.8761(2) 0.2650(1) 1.000 4 e d Uani 0.0165(6)
H10 H 0.4757 0.9341 0.2930 1.000 4 e calc Uiso 0.02000
C11 C 0.2497(7) 0.7733(2) 0.2877(1) 1.000 4 e d Uani 0.0154(6)
C12 C 0.2972(7) 0.8296(3) 0.4057(1) 1.000 4 e d Uani 0.0193(6)
H12 H 0.4156 0.9014 0.4035 1.000 4 e calc Uiso 0.02300
C13 C 0.1846(8) 0.7716(3) 0.4572(1) 1.000 4 e d Uani 0.0212(6)
H13 H 0.2131 0.7980 0.4979 1.000 4 e calc Uiso 0.02500

loop_
_atom_type_symbol
_atom_type_radius_bond
Cl 1.200
O 1.200
C 1.200
H 1.200
N 1.200

loop_
_geom_angle_atom_site_label_1
_geom_angle_atom_site_label_2
_geom_angle_atom_site_label_3
_geom_angle
_geom_angle_publ_flag
C5 O1 C9 116.3(2) no
C13 O2 N4 108.4(2) no
C5 C3 C10 119.7(2) no
C8 N4 O2 105.7(2) no
O1 C5 C3 124.9(2) no
O1 C5 C6 116.4(2) no
C3 C5 C6 118.7(2) no
C5 C6 Cl1 118.8(2) no
C7 C6 Cl1 119.6(2) no
C7 C6 C5 121.5(2) no
C6 C7 C11 119.8(3) no
N4 C8 C11 120.2(2) no
N4 C8 C12 111.3(2) no
C12 C8 C11 128.5(3) no
C3 C10 C11 121.5(2) no
C7 C11 C8 120.4(2) no
C10 C11 C7 118.8(2) no
C10 C11 C8 120.9(2) no
C13 C12 C8 104.0(3) no
O2 C13 C12 110.6(2) no

loop_
_geom_bond_atom_site_label_1
_geom_bond_atom_site_label_2
_geom_bond_distance
_geom_bond_publ_flag
Cl1 C6 1.738(3) no
O1 C5 1.361(3) no
O1 C9 1.433(3) no
O2 N4 1.407(3) no
O2 C13 1.347(4) no
C3 C5 1.391(4) no
C3 C10 1.391(4) no
N4 C8 1.315(4) no
C5 C6 1.405(4) no
C6 C7 1.377(4) no
C7 C11 1.398(4) no
C8 C11 1.476(4) no
C8 C12 1.428(4) no
C10 C11 1.393(4) no
C12 C13 1.349(4) no
